data_4021362
loop_
_publ_author_name
'Xuefeng Mei'
'Adam T. August'
'Christian Wolf'

_publ_section_title
;
 Regioselective Copper-Catalyzed Amination of Chlorobenzoic Acids:
 Synthesis and Solid-State Structures of
 N-Aryl Anthranilic Acid Derivatives
;
_journal_name_full 'Journal of Organic Chemistry'
_journal_page_first 142
_journal_page_last 149
_journal_paper_doi 10.1021/jo0518809
_journal_volume 71
_journal_year 2006
_chemical_formula_moiety 'C14 H13 N O2'
_chemical_formula_sum 'C14 H13 N O2'
_chemical_formula_weight 227.25
_chemical_name_common 'N-2-methylphenylanthranilic acid'
_chemical_name_systematic 'N-2-methylphenylanthranilic acid'
_space_group_IT_number 15
_symmetry_cell_setting monoclinic
_symmetry_space_group_name_Hall '-C 2yc'
_symmetry_space_group_name_H-M 'C 1 2/c 1'
_atom_sites_solution_hydrogens geom
_atom_sites_solution_primary direct
_atom_sites_solution_secondary difmap
_audit_creation_method SHELXL-97
_cell_angle_alpha 90.00
_cell_angle_beta 100.168(2)
_cell_angle_gamma 90.00
_cell_formula_units_Z 8
_cell_length_a 11.7804(16)
_cell_length_b 7.4503(10)
_cell_length_c 26.627(3)
_cell_measurement_reflns_used 5653
_cell_measurement_temperature 173(2)
_cell_measurement_theta_max 27.37
_cell_measurement_theta_min 3.11
_cell_volume 2300.3(5)
_computing_cell_refinement 'SAINT, Bruker'
_computing_data_collection 'SMART, Bruker'
_computing_data_reduction 'SAINT, Bruker'
_computing_molecular_graphics 'XSEED, L. Barbour (1999); http:\x-seed.net'
_computing_structure_refinement 'SHELXL-97 (Sheldrick, 1997)'
_computing_structure_solution 'SHELXS-97 (Sheldrick, 1990)'
_diffrn_ambient_temperature 173(2)
_diffrn_measured_fraction_theta_full 0.978
_diffrn_measured_fraction_theta_max 0.978
_diffrn_measurement_device_type 'SMART platform CCD, Siemens/Bruker'
_diffrn_measurement_method 'omega scans'
_diffrn_radiation_monochromator graphite
_diffrn_radiation_source 'fine-focus sealed tube'
_diffrn_radiation_type MoK\a
_diffrn_radiation_wavelength 0.71073
_diffrn_reflns_av_R_equivalents 0.0410
_diffrn_reflns_av_sigmaI/netI 0.0443
_diffrn_reflns_limit_h_max 15
_diffrn_reflns_limit_h_min -15
_diffrn_reflns_limit_k_max 9
_diffrn_reflns_limit_k_min -9
_diffrn_reflns_limit_l_max 34
_diffrn_reflns_limit_l_min -35
_diffrn_reflns_number 9959
_diffrn_reflns_theta_full 27.99
_diffrn_reflns_theta_max 27.99
_diffrn_reflns_theta_min 1.55
_exptl_absorpt_coefficient_mu 0.088
_exptl_absorpt_correction_T_max 0.9826
_exptl_absorpt_correction_T_min 0.9572
_exptl_absorpt_correction_type multi-scan
_exptl_absorpt_process_details 'SADABS, G. Scheldrick (1999)'
_exptl_crystal_colour clear
_exptl_crystal_density_diffrn 1.312
_exptl_crystal_density_method 'not measured'
_exptl_crystal_description plate
_exptl_crystal_F_000 960
_exptl_crystal_size_max 0.50
_exptl_crystal_size_mid 0.30
_exptl_crystal_size_min 0.20
_refine_diff_density_max 0.241
_refine_diff_density_min -0.227
_refine_diff_density_rms 0.047
_refine_ls_extinction_method none
_refine_ls_goodness_of_fit_ref 1.020
_refine_ls_hydrogen_treatment mixed
_refine_ls_matrix_type full
_refine_ls_number_parameters 155
_refine_ls_number_reflns 2714
_refine_ls_number_restraints 0
_refine_ls_restrained_S_all 1.020
_refine_ls_R_factor_all 0.0941
_refine_ls_R_factor_gt 0.0483
_refine_ls_shift/su_max 0.000
_refine_ls_shift/su_mean 0.000
_refine_ls_structure_factor_coef Fsqd
_refine_ls_weighting_details 'calc w=1/[\s^2^(Fo^2^)+(0.0784P)^2^+0.0000P] where P=(Fo^2^+2Fc^2^)/3'
_refine_ls_weighting_scheme calc
_refine_ls_wR_factor_gt 0.1286
_refine_ls_wR_factor_ref 0.1409
_reflns_number_gt 1638
_reflns_number_total 2714
_reflns_threshold_expression >2sigma(I)
_cod_data_source_file jo0518809si20050908_104902.cif
_cod_depositor_comments
;
The following automatic conversions were performed:
'_symmetry_cell_setting' value 'Monoclinic' changed to 'monoclinic'
according to '/home/saulius/struct/CIF-dictionaries/cif_core.dic'
dictionary named 'cif_core.dic' version 2.4.1 from 2010-06-29.

Automatic conversion script
Id: cif_fix_enum 1527 2010-12-29 10:47:43Z saulius 
;
_cod_original_sg_symbol_H-M 'C 2/c'
_cod_database_code 4021362

loop_
_symmetry_equiv_pos_as_xyz
'x, y, z'
'-x, y, -z+1/2'
'x+1/2, y+1/2, z'
'-x+1/2, y+1/2, -z+1/2'
'-x, -y, -z'
'x, -y, z-1/2'
'-x+1/2, -y+1/2, -z'
'x+1/2, -y+1/2, z-1/2'

loop_
_atom_site_label
_atom_site_type_symbol
_atom_site_fract_x
_atom_site_fract_y
_atom_site_fract_z
_atom_site_U_iso_or_equiv
_atom_site_adp_type
_atom_site_occupancy
_atom_site_symmetry_multiplicity
_atom_site_calc_flag
_atom_site_refinement_flags
O1 O 0.43144(10) 0.48857(16) 0.54713(5) 0.0396(4) Uani 1 1 d .
O2 O 0.45930(11) 0.26062(16) 0.49675(5) 0.0416(4) Uani 1 1 d .
H2' H 0.4987 0.3388 0.4849 0.050 Uiso 1 1 calc R
N1 N 0.29297(14) 0.4397(2) 0.61364(6) 0.0434(4) Uani 1 1 d .
H1 H 0.3392 0.5078 0.5993 0.052 Uiso 1 1 calc R
C1 C 0.34277(14) 0.2067(2) 0.55819(6) 0.0298(4) Uani 1 1 d .
C2 C 0.33247(16) 0.0279(2) 0.54215(7) 0.0359(4) Uani 1 1 d .
H2 H 0.3727 -0.0114 0.5162 0.043 Uiso 1 1 calc R
C3 C 0.26544(17) -0.0924(2) 0.56298(7) 0.0410(5) Uani 1 1 d .
H3 H 0.2574 -0.2125 0.5509 0.049 Uiso 1 1 calc R
C4 C 0.20961(16) -0.0355(2) 0.60201(7) 0.0376(4) Uani 1 1 d .
H4 H 0.1643 -0.1186 0.6170 0.045 Uiso 1 1 calc R
C5 C 0.21866(15) 0.1375(2) 0.61918(7) 0.0346(4) Uani 1 1 d .
H5 H 0.1806 0.1723 0.6463 0.041 Uiso 1 1 calc R
C6 C 0.28356(14) 0.2653(2) 0.59732(6) 0.0306(4) Uani 1 1 d .
C7 C 0.41399(14) 0.3306(2) 0.53426(6) 0.0308(4) Uani 1 1 d .
C8 C 0.23869(15) 0.5254(2) 0.65033(7) 0.0324(4) Uani 1 1 d .
C9 C 0.12143(16) 0.5140(2) 0.64929(8) 0.0390(5) Uani 1 1 d .
H9 H 0.0749 0.4423 0.6242 0.047 Uiso 1 1 calc R
C10 C 0.07154(17) 0.6072(3) 0.68489(8) 0.0447(5) Uani 1 1 d .
H10 H -0.0090 0.5979 0.6845 0.054 Uiso 1 1 calc R
C11 C 0.13876(19) 0.7133(3) 0.72081(8) 0.0473(5) Uani 1 1 d .
H11 H 0.1050 0.7757 0.7456 0.057 Uiso 1 1 calc R
C12 C 0.25467(18) 0.7281(3) 0.72054(7) 0.0436(5) Uani 1 1 d .
H12 H 0.3003 0.8035 0.7449 0.052 Uiso 1 1 calc R
C13 C 0.30672(16) 0.6361(2) 0.68562(7) 0.0367(4) Uani 1 1 d .
C14 C 0.43283(17) 0.6609(3) 0.68328(8) 0.0521(6) Uani 1 1 d .
H14A H 0.4684 0.7393 0.7112 0.078 Uiso 1 1 calc R
H14B H 0.4405 0.7154 0.6506 0.078 Uiso 1 1 calc R
H14C H 0.4715 0.5439 0.6865 0.078 Uiso 1 1 calc R

loop_
_atom_site_aniso_label
_atom_site_aniso_U_11
_atom_site_aniso_U_22
_atom_site_aniso_U_33
_atom_site_aniso_U_23
_atom_site_aniso_U_13
_atom_site_aniso_U_12
O1 0.0472(8) 0.0323(8) 0.0455(8) -0.0070(6) 0.0250(6) -0.0109(6)
O2 0.0509(8) 0.0348(7) 0.0465(8) -0.0040(6) 0.0292(6) -0.0056(6)
N1 0.0550(10) 0.0281(9) 0.0562(10) -0.0084(7) 0.0353(8) -0.0138(7)
C1 0.0312(9) 0.0281(9) 0.0310(9) 0.0025(7) 0.0084(7) -0.0004(7)
C2 0.0440(11) 0.0298(10) 0.0360(10) -0.0007(8) 0.0133(8) 0.0027(8)
C3 0.0550(12) 0.0239(9) 0.0458(11) 0.0017(8) 0.0139(9) -0.0013(8)
C4 0.0433(11) 0.0270(9) 0.0447(11) 0.0098(8) 0.0141(9) -0.0029(8)
C5 0.0399(11) 0.0298(10) 0.0373(10) 0.0031(8) 0.0158(8) -0.0016(8)
C6 0.0323(9) 0.0275(9) 0.0332(9) 0.0004(7) 0.0092(7) -0.0002(7)
C7 0.0295(9) 0.0321(10) 0.0323(9) 0.0003(8) 0.0093(7) 0.0008(7)
C8 0.0427(11) 0.0220(8) 0.0375(10) 0.0025(7) 0.0206(8) -0.0006(7)
C9 0.0417(11) 0.0303(10) 0.0489(12) 0.0002(8) 0.0184(9) -0.0044(8)
C10 0.0425(12) 0.0344(11) 0.0634(14) 0.0062(9) 0.0268(10) 0.0039(8)
C11 0.0637(14) 0.0348(11) 0.0515(13) 0.0008(9) 0.0320(11) 0.0054(9)
C12 0.0598(13) 0.0364(11) 0.0379(11) -0.0035(8) 0.0172(9) -0.0081(9)
C13 0.0417(11) 0.0316(10) 0.0394(10) 0.0040(8) 0.0144(8) -0.0041(8)
C14 0.0466(13) 0.0565(13) 0.0536(13) -0.0007(11) 0.0099(10) -0.0111(10)

loop_
_atom_type_symbol
_atom_type_description
_atom_type_scat_dispersion_real
_atom_type_scat_dispersion_imag
_atom_type_scat_source
C C 0.0033 0.0016 'International Tables Vol C Tables 4.2.6.8 and 6.1.1.4'
H H 0.0000 0.0000 'International Tables Vol C Tables 4.2.6.8 and 6.1.1.4'
O O 0.0106 0.0060 'International Tables Vol C Tables 4.2.6.8 and 6.1.1.4'
N N 0.0061 0.0033 'International Tables Vol C Tables 4.2.6.8 and 6.1.1.4'

loop_
_geom_angle_atom_site_label_1
_geom_angle_atom_site_label_2
_geom_angle_atom_site_label_3
_geom_angle
C6 N1 C8 128.93(15)
C2 C1 C6 119.31(15)
C2 C1 C7 119.52(15)
C6 C1 C7 121.17(15)
C3 C2 C1 121.54(17)
C2 C3 C4 118.97(17)
C5 C4 C3 121.23(17)
C4 C5 C6 121.02(16)
N1 C6 C5 121.98(15)
N1 C6 C1 120.13(15)
C5 C6 C1 117.87(15)
O1 C7 O2 121.15(15)
O1 C7 C1 124.09(15)
O2 C7 C1 114.76(15)
C9 C8 C13 120.34(16)
C9 C8 N1 122.18(17)
C13 C8 N1 117.26(16)
C8 C9 C10 119.95(19)
C11 C10 C9 120.04(18)
C12 C11 C10 119.55(18)
C11 C12 C13 121.60(19)
C12 C13 C8 118.46(17)
C12 C13 C14 121.59(18)
C8 C13 C14 119.87(16)

loop_
_geom_bond_atom_site_label_1
_geom_bond_atom_site_label_2
_geom_bond_distance
O1 C7 1.233(2)
O2 C7 1.3201(19)
N1 C6 1.368(2)
N1 C8 1.412(2)
C1 C2 1.397(2)
C1 C6 1.421(2)
C1 C7 1.467(2)
C2 C3 1.374(2)
C3 C4 1.390(3)
C4 C5 1.365(2)
C5 C6 1.410(2)
C8 C9 1.379(2)
C8 C13 1.393(3)
C9 C10 1.387(3)
C10 C11 1.378(3)
C11 C12 1.371(3)
C12 C13 1.383(2)
C13 C14 1.509(2)

loop_
_cod_related_entry_id
_cod_related_entry_database
_cod_related_entry_code
1 ChemSpider 77120
